data_1571970
loop_
_publ_author_name
'Cobb, Caitlyn R.'
'Ngo, Ren K.'
'Dick, Emily J.'
'Lynch, Vincent M.'
'Rose, Michael J.'

_publ_section_title
;
 Multi-phosphine-chelated iron-carbide clusters <i>via</i> redox-promoted
 ligand exchange on an inert hexa-iron-carbide carbonyl cluster,
 [Fe<sub>6</sub>(&#x3bc;<sub>6</sub>-C)(&#x3bc;<sub>2</sub>-CO)<sub>4</sub>(CO)<sub>12</sub>]<sup>2</sup>.
;
_journal_issue 29
_journal_name_full 'Chemical science'
_journal_page_first 11455
_journal_page_last 11471
_journal_paper_doi 10.1039/d4sc01370k
_journal_volume 15
_journal_year 2024
_chemical_formula_moiety 'C33 H15 Fe5 O14 P'
_chemical_formula_sum 'C33 H15 Fe5 O14 P'
_chemical_formula_weight 945.67
_chemical_name_systematic Fe5(mu5-C)(CO)14(PPh3)
_space_group_crystal_system monoclinic
_space_group_IT_number 7
_space_group_name_Hall 'P -2yac'
_space_group_name_H-M_alt 'P 1 n 1'
_atom_sites_solution_hydrogens geom
_atom_sites_solution_primary dual
_audit_creation_date 2023-01-16
_audit_creation_method
;
Olex2 1.5
(compiled 2022.04.07 svn.rca3783a0 for OlexSys, GUI svn.r6498)
;
_audit_update_record
;
2023-06-02 deposited with the CCDC.	2024-06-03 downloaded from the CCDC.
;
_cell_angle_alpha 90
_cell_angle_beta 90.663(2)
_cell_angle_gamma 90
_cell_formula_units_Z 2
_cell_length_a 9.5978(2)
_cell_length_b 11.8597(2)
_cell_length_c 14.5875(3)
_cell_measurement_reflns_used 24703
_cell_measurement_temperature 100.0(8)
_cell_measurement_theta_max 75.8370
_cell_measurement_theta_min 3.0040
_cell_volume 1660.34(6)
_computing_cell_refinement 'CrysAlisPro 1.171.41.115a (Rigaku OD, 2021)'
_computing_data_collection 'CrysAlisPro 1.171.41.115a (Rigaku OD, 2021)'
_computing_data_reduction 'CrysAlisPro 1.171.41.115a (Rigaku OD, 2021)'
_computing_molecular_graphics 'Olex2 1.5 (Dolomanov et al., 2009)'
_computing_publication_material 'Olex2 1.5 (Dolomanov et al., 2009)'
_computing_structure_refinement 'SHELXL 2018/3 (Sheldrick, 2015)'
_computing_structure_solution 'SHELXT  (Sheldrick, 2015)'
_diffrn_ambient_environment N~2~
_diffrn_ambient_temperature 100.0(8)
_diffrn_detector 'Hybrid Pixel Array Detector'
_diffrn_detector_area_resol_mean 10.0000
_diffrn_detector_type HyPix
_diffrn_measured_fraction_theta_full 1.000
_diffrn_measured_fraction_theta_max 0.985
_diffrn_measurement_details
;
List of Runs (angles in degrees, time in seconds):

  # Type    Start    End  Width  t~exp~   \w     \q     \k     \f   Frames
#--------------------------------------------------------------------------
  1  \w    -69.00  24.00   0.50    4.00    --  -48.29  74.00-142.00  186
  2  \w   -119.00 -28.00   0.50    4.00    --  -48.29 -74.00  89.00  182
  3  \w    -23.00  69.00   0.50    4.00    --   48.29 -74.00  89.00  184
  4  \w   -102.00 -32.00   0.50   12.00    -- -104.52  74.00-142.00  140
  5  \w   -177.00 -84.00   0.50   12.00    -- -104.52 -74.00  89.00  186
  6  \w     32.00  96.00   0.50   12.00    --  104.52 -74.00  89.00  128
  7  \w   -119.00 -87.00   0.50    4.00    --  -48.29-125.00 -60.00   64
  8  \w    -45.00  24.00   0.50    4.00    --  -48.29  38.00  30.00  138
  9  \w    -25.00  20.00   0.50    4.00    --   48.29 -19.00 150.00   90
 10  \w    -25.00  20.00   0.50    4.00    --   48.29 -19.00 120.00   90
 11  \w    -25.00  20.00   0.50    4.00    --   48.29 -19.00  90.00   90
 12  \w     28.00 120.00   0.50    4.00    --   48.29  74.00-142.00  184
 13  \w   -177.00-100.00   0.50   12.00    -- -104.52 -77.00-120.00  154
 14  \w   -106.00 -32.00   0.50   12.00    -- -104.52  93.00  24.77  148
 15  \w   -107.00 -32.00   0.50   12.00    -- -104.52 103.00 165.05  150
 16  \w   -177.00 -94.00   0.50   12.00    -- -104.52 -15.00-120.00  166
 17  \w   -177.00 -91.00   0.50   12.00    -- -104.52 -61.00-180.00  172
 18  \w    -75.00 -32.00   0.50   12.00    -- -104.52  61.00  60.00   86
 19  \w    100.00 177.00   0.50   12.00    --  104.52  77.00 -60.00  154
 20  \w     32.00  69.00   0.50   12.00    --  104.52 -61.00  90.00   74
 21  \w     32.00 105.00   0.50   12.00    --  104.52 -95.00 -60.00  146
 22  \w     32.00 105.00   0.50   12.00    --  104.52 -95.00   0.00  146
 23  \w     32.00 105.00   0.50   12.00    --  104.52 -95.00  60.00  146
 24  \w     84.00 177.00   0.50   12.00    --  104.52  74.00-142.00  186
 25  \w     32.00 105.00   0.50   12.00    --  104.52 -95.00-120.00  146
 26  \w     32.00 111.00   0.50   12.00    --  104.52-125.00  60.00  158
 27  \w     32.00  69.00   0.50   12.00    --  104.52 -61.00-120.00   74
 28  \w     32.00 105.00   0.50   12.00    --  104.52 -95.00-150.00  146
 29  \w     32.00  69.00   0.50   12.00    --  104.52 -61.00 120.00   74
 30  \w     32.00  69.00   0.50   12.00    --  104.52 -61.00-150.00   74
 31  \w     32.00 105.00   0.50   12.00    --  104.52 -95.00  90.00  146
 32  \w    100.00 177.00   0.50   12.00    --  104.52  77.00  90.00  154
 33  \w     94.00 177.00   0.50   12.00    --  104.52  45.00 -60.00  166
 34  \w     35.00 120.00   0.50    4.00    --   48.29  55.00 158.41  170
 35  \w     35.00 120.00   0.50    4.00    --   48.29  54.00 -48.66  170
 36  \w     36.00 120.00   0.50    4.00    --   48.29  53.00  84.83  168
 37  \w     35.00 120.00   0.50    4.00    --   48.29  56.00  33.73  170
;
_diffrn_measurement_device 'four-circle diffractometer'
_diffrn_measurement_device_type 'XtaLAB Synergy, Single source at home/near, HyPix'
_diffrn_measurement_method '\w scans'
_diffrn_orient_matrix_type 'CrysAlisPro convention (1999,Acta A55,543-557)'
_diffrn_orient_matrix_UB_11 0.0982688000
_diffrn_orient_matrix_UB_12 -0.0421286000
_diffrn_orient_matrix_UB_13 0.0768643000
_diffrn_orient_matrix_UB_21 0.1184715000
_diffrn_orient_matrix_UB_22 0.0730111000
_diffrn_orient_matrix_UB_23 -0.0386567000
_diffrn_orient_matrix_UB_31 -0.0459153000
_diffrn_orient_matrix_UB_32 0.0986672000
_diffrn_orient_matrix_UB_33 0.0613123000
_diffrn_radiation_monochromator mirror
_diffrn_radiation_probe x-ray
_diffrn_radiation_type 'Cu K\a'
_diffrn_radiation_wavelength 1.54184
_diffrn_reflns_av_R_equivalents 0.0541
_diffrn_reflns_av_unetI/netI 0.0297
_diffrn_reflns_Laue_measured_fraction_full 1.000
_diffrn_reflns_Laue_measured_fraction_max 0.985
_diffrn_reflns_limit_h_max 12
_diffrn_reflns_limit_h_min -12
_diffrn_reflns_limit_k_max 14
_diffrn_reflns_limit_k_min -14
_diffrn_reflns_limit_l_max 18
_diffrn_reflns_limit_l_min -17
_diffrn_reflns_number 29237
_diffrn_reflns_point_group_measured_fraction_full 0.964
_diffrn_reflns_point_group_measured_fraction_max 0.931
_diffrn_reflns_theta_full 67.684
_diffrn_reflns_theta_max 76.819
_diffrn_reflns_theta_min 3.727
_diffrn_source 'micro-focus sealed X-ray tube'
_diffrn_source_type 'PhotonJet (Cu) X-ray Source'
_exptl_absorpt_coefficient_mu 18.203
_exptl_absorpt_correction_T_max 1.00000
_exptl_absorpt_correction_T_min 0.38598
_exptl_absorpt_correction_type multi-scan
_exptl_absorpt_process_details
;
CrysAlisPro 1.171.41.115a (Rigaku Oxford Diffraction, 2021)
Empirical absorption correction using spherical harmonics,
implemented in SCALE3 ABSPACK scaling algorithm.
;
_exptl_crystal_colour 'dark black'
_exptl_crystal_colour_modifier dark
_exptl_crystal_colour_primary black
_exptl_crystal_density_diffrn 1.892
_exptl_crystal_description plate
_exptl_crystal_F_000 940
_exptl_crystal_preparation 'Reaction of Fe6^0 with 9 equivalents of triphenylphosphine'
_exptl_crystal_recrystallization_method 'grown by slow evaporation of a diethylether solution at -20 Celsius'
_exptl_crystal_size_max 1.145
_exptl_crystal_size_mid 0.688
_exptl_crystal_size_min 0.149
_refine_diff_density_max 0.613
_refine_diff_density_min -0.716
_refine_diff_density_rms 0.103
_refine_ls_abs_structure_details
;
 Flack x determined using 2763 quotients [(I+)-(I-)]/[(I+)+(I-)]
 (Parsons, Flack and Wagner, Acta Cryst. B69 (2013) 249-259).
;
_refine_ls_abs_structure_Flack 0.014(5)
_refine_ls_extinction_method none
_refine_ls_goodness_of_fit_ref 1.137
_refine_ls_hydrogen_treatment constr
_refine_ls_matrix_type full
_refine_ls_number_parameters 478
_refine_ls_number_reflns 6522
_refine_ls_number_restraints 2
_refine_ls_restrained_S_all 1.136
_refine_ls_R_factor_all 0.0427
_refine_ls_R_factor_gt 0.0410
_refine_ls_shift/su_max 0.000
_refine_ls_shift/su_mean 0.000
_refine_ls_structure_factor_coef Fsqd
_refine_ls_weighting_details 'w=1/[\s^2^(Fo^2^)+(0.0722P)^2^+2.9775P] where P=(Fo^2^+2Fc^2^)/3'
_refine_ls_weighting_scheme calc
_refine_ls_wR_factor_gt 0.1174
_refine_ls_wR_factor_ref 0.1226
_reflns_Friedel_coverage 0.888
_reflns_Friedel_fraction_full 0.929
_reflns_Friedel_fraction_max 0.878
_reflns_number_gt 6306
_reflns_number_total 6522
_reflns_threshold_expression 'I > 2\s(I)'
_cod_data_source_file d4sc01370k3.cif
_cod_data_source_block compound3
_cod_depositor_comments 'Adding full bibliography for 1571968--1571976.cif.'
_cod_database_code 1571970
_shelx_shelxl_version_number 2018/3
_chemical_oxdiff_formula 'Fe C O  P '
_chemical_oxdiff_usercomment 'pentane wash elution 2 '
_shelx_space_group_comment
;
The symmetry employed for this shelxl refinement is uniquely defined
by the following loop, which should always be used as a source of
symmetry information in preference to the above space-group names.
They are only intended as comments.
;
_shelx_estimated_absorpt_t_max 0.172
_shelx_estimated_absorpt_t_min 0.018
_reflns_odcompleteness_completeness 100.00
_reflns_odcompleteness_iscentric 1
_reflns_odcompleteness_theta 66.97
_olex2_refinement_description
;
1.a Aromatic/amide H refined with riding coordinates:
 C17(H17), C23(H23), C25(H25), C19(H19), C27(H27), C21(H21), C29(H29),
 C18(H18), C33(H33), C32(H32), C24(H24), C20(H20), C26(H26), C30(H30), C31(H31)
;
_olex2_exptl_crystal_mounting_method mounted
_olex2_submission_special_instructions 'No special instructions were received'
_oxdiff_exptl_absorpt_empirical_details
;
Empirical correction (ABSPACK) includes:
- Absorption correction using spherical harmonics
- Frame scaling
;
_oxdiff_exptl_absorpt_empirical_full_max 2.121
_oxdiff_exptl_absorpt_empirical_full_min 0.589

loop_
_space_group_symop_operation_xyz
'x, y, z'
'x+1/2, -y, z+1/2'

loop_
_atom_site_label
_atom_site_type_symbol
_atom_site_fract_x
_atom_site_fract_y
_atom_site_fract_z
_atom_site_U_iso_or_equiv
_atom_site_adp_type
_atom_site_occupancy
_atom_site_site_symmetry_order
_atom_site_calc_flag
_atom_site_refinement_flags_posn
_atom_site_refinement_flags_adp
_atom_site_refinement_flags_occupancy
_atom_site_disorder_assembly
_atom_site_disorder_group
Fe4 Fe 0.57810(11) 0.89549(9) 0.42105(8) 0.0210(2) Uani 1 1 d . . . . .
Fe1 Fe 0.56756(10) 0.74086(8) 0.56001(7) 0.0191(2) Uani 1 1 d . . . . .
Fe2 Fe 0.29784(11) 0.79913(9) 0.58077(8) 0.0218(2) Uani 1 1 d . . . . .
Fe5 Fe 0.49265(12) 0.95201(9) 0.58328(8) 0.0222(3) Uani 1 1 d . . . . .
Fe3 Fe 0.31404(12) 0.94585(9) 0.44575(9) 0.0239(3) Uani 1 1 d . . . . .
P1 P 0.54837(18) 0.55606(13) 0.51664(12) 0.0195(3) Uani 1 1 d . . . . .
O2 O 0.5942(6) 0.7019(5) 0.7576(4) 0.0308(12) Uani 1 1 d . . . . .
O12 O 0.7872(6) 1.0040(5) 0.6223(4) 0.0359(13) Uani 1 1 d . . . . .
O3 O 0.2868(6) 0.6520(5) 0.7430(4) 0.0324(12) Uani 1 1 d . . . . .
O10 O 0.6624(7) 1.1310(5) 0.3888(4) 0.0339(13) Uani 1 1 d . . . . .
O4 O 0.1102(6) 0.6601(5) 0.4676(4) 0.0319(12) Uani 1 1 d . . . . .
O13 O 0.4135(7) 1.1900(5) 0.5617(5) 0.0414(15) Uani 1 1 d . . . . .
O11 O 0.8689(6) 0.8293(5) 0.3925(4) 0.0347(13) Uani 1 1 d . . . . .
O1 O 0.8705(5) 0.7444(5) 0.5820(4) 0.0277(11) Uani 1 1 d . . . . .
O9 O 0.5090(6) 0.8366(5) 0.2300(4) 0.0312(12) Uani 1 1 d . . . . .
O5 O 0.0823(6) 0.9250(5) 0.6802(4) 0.0356(13) Uani 1 1 d . . . . .
O7 O 0.1691(7) 0.8248(5) 0.2958(5) 0.0376(13) Uani 1 1 d . . . . .
O14 O 0.4235(8) 0.9477(6) 0.7791(4) 0.0442(16) Uani 1 1 d . . . . .
O6 O 0.0591(7) 1.0609(6) 0.5058(5) 0.0474(17) Uani 1 1 d . . . . .
O8 O 0.3537(7) 1.1381(5) 0.3217(5) 0.0435(15) Uani 1 1 d . . . . .
C16 C 0.7071(8) 0.4689(6) 0.5109(5) 0.0214(14) Uani 1 1 d . . . . .
C17 C 0.8176(8) 0.5108(6) 0.4593(5) 0.0215(13) Uani 1 1 d . . . . .
H17 H 0.814374 0.585894 0.436793 0.026 Uiso 1 1 calc R U . . .
C23 C 0.4947(9) 0.4187(6) 0.3633(5) 0.0276(16) Uani 1 1 d . . . . .
H23 H 0.539695 0.360756 0.397467 0.033 Uiso 1 1 calc R U . . .
C22 C 0.4764(8) 0.5255(6) 0.4024(5) 0.0231(14) Uani 1 1 d . . . . .
C25 C 0.3841(8) 0.4824(6) 0.2244(5) 0.0257(15) Uani 1 1 d . . . . .
H25 H 0.355166 0.468619 0.162957 0.031 Uiso 1 1 calc R U . . .
C19 C 0.9385(8) 0.3333(7) 0.4750(5) 0.0277(16) Uani 1 1 d . . . . .
H19 H 1.016806 0.286962 0.462601 0.033 Uiso 1 1 calc R U . . .
C27 C 0.4101(8) 0.6094(6) 0.3526(5) 0.0225(14) Uani 1 1 d . . . . .
H27 H 0.396738 0.681768 0.379031 0.027 Uiso 1 1 calc R U . . .
C21 C 0.7141(8) 0.3587(6) 0.5443(5) 0.0218(13) Uani 1 1 d . . . . .
H21 H 0.639308 0.329125 0.578929 0.026 Uiso 1 1 calc R U . . .
C29 C 0.2987(8) 0.4510(6) 0.5715(5) 0.0233(14) Uani 1 1 d . . . . .
H29 H 0.262388 0.469027 0.512387 0.028 Uiso 1 1 calc R U . . .
C18 C 0.9324(9) 0.4431(6) 0.4409(5) 0.0267(15) Uani 1 1 d . . . . .
H18 H 1.006465 0.471713 0.405056 0.032 Uiso 1 1 calc R U . . .
C33 C 0.4899(8) 0.4481(6) 0.6815(5) 0.0217(14) Uani 1 1 d . . . . .
H33 H 0.582880 0.467016 0.698434 0.026 Uiso 1 1 calc R U . . .
C32 C 0.4063(8) 0.3911(6) 0.7428(5) 0.0263(15) Uani 1 1 d . . . . .
H32 H 0.443681 0.367831 0.800285 0.032 Uiso 1 1 calc R U . . .
C24 C 0.4472(8) 0.3976(6) 0.2749(6) 0.0278(16) Uani 1 1 d . . . . .
H24 H 0.458131 0.324760 0.248967 0.033 Uiso 1 1 calc R U . . .
C20 C 0.8299(8) 0.2921(6) 0.5271(5) 0.0252(15) Uani 1 1 d . . . . .
H20 H 0.834712 0.217835 0.551250 0.030 Uiso 1 1 calc R U . . .
C28 C 0.4382(8) 0.4780(6) 0.5950(5) 0.0211(13) Uani 1 1 d . . . . .
C8 C 0.2245(9) 0.8690(7) 0.3552(6) 0.0307(17) Uani 1 1 d . . . . .
C26 C 0.3628(8) 0.5878(6) 0.2635(5) 0.0257(15) Uani 1 1 d . . . . .
H26 H 0.316029 0.645131 0.229569 0.031 Uiso 1 1 calc R U . . .
C30 C 0.2154(8) 0.3981(6) 0.6355(6) 0.0282(16) Uani 1 1 d . . . . .
H30 H 0.120690 0.382336 0.620699 0.034 Uiso 1 1 calc R U . . .
C4 C 0.2990(8) 0.7061(6) 0.6793(6) 0.0262(16) Uani 1 1 d . . . . .
C14 C 0.4381(8) 1.0955(7) 0.5663(6) 0.0318(17) Uani 1 1 d . . . . .
C10 C 0.5349(8) 0.8581(6) 0.3045(6) 0.0282(16) Uani 1 1 d . . . . .
C2 C 0.7524(8) 0.7416(5) 0.5682(5) 0.0222(14) Uani 1 1 d . . . . .
C31 C 0.2683(8) 0.3678(6) 0.7207(5) 0.0273(15) Uani 1 1 d . . . . .
H31 H 0.210318 0.331190 0.763919 0.033 Uiso 1 1 calc R U . . .
C13 C 0.6714(9) 0.9810(6) 0.6053(5) 0.0285(16) Uani 1 1 d . . . . .
C11 C 0.6275(8) 1.0393(7) 0.4019(6) 0.0290(16) Uani 1 1 d . . . . .
C1 C 0.4383(8) 0.8337(6) 0.4972(5) 0.0242(14) Uani 1 1 d . . . . .
C12 C 0.7557(9) 0.8514(6) 0.4083(5) 0.0287(16) Uani 1 1 d . . . . .
C15 C 0.4443(9) 0.9447(6) 0.7017(7) 0.0345(19) Uani 1 1 d . . . . .
C6 C 0.1643(9) 0.8785(6) 0.6392(6) 0.0298(16) Uani 1 1 d . . . . .
C5 C 0.1835(9) 0.7122(7) 0.5134(6) 0.0301(17) Uani 1 1 d . . . . .
C9 C 0.3449(8) 1.0648(7) 0.3710(6) 0.0326(18) Uani 1 1 d . . . . .
C7 C 0.1573(9) 1.0142(7) 0.4864(6) 0.0342(18) Uani 1 1 d . . . . .
C3 C 0.5783(8) 0.7140(7) 0.6807(6) 0.0278(16) Uani 1 1 d . . . . .

loop_
_atom_site_aniso_label
_atom_site_aniso_U_11
_atom_site_aniso_U_22
_atom_site_aniso_U_33
_atom_site_aniso_U_23
_atom_site_aniso_U_13
_atom_site_aniso_U_12
Fe4 0.0238(5) 0.0147(5) 0.0245(6) 0.0001(4) 0.0024(4) -0.0008(4)
Fe1 0.0218(5) 0.0148(5) 0.0206(5) -0.0010(4) -0.0002(4) -0.0001(4)
Fe2 0.0221(5) 0.0166(5) 0.0267(6) -0.0008(4) 0.0036(4) 0.0001(4)
Fe5 0.0239(5) 0.0156(5) 0.0271(6) -0.0034(4) 0.0031(5) -0.0010(4)
Fe3 0.0233(5) 0.0167(5) 0.0318(6) 0.0024(4) 0.0009(5) 0.0028(4)
P1 0.0237(8) 0.0162(8) 0.0185(8) -0.0010(6) -0.0013(7) -0.0004(6)
O2 0.035(3) 0.037(3) 0.021(3) 0.000(2) -0.001(2) -0.005(2)
O12 0.029(3) 0.031(3) 0.047(4) -0.007(3) -0.004(3) -0.004(2)
O3 0.033(3) 0.032(3) 0.033(3) 0.004(2) 0.003(2) 0.000(2)
O10 0.045(3) 0.021(3) 0.036(3) 0.001(2) 0.004(3) -0.008(2)
O4 0.027(3) 0.027(3) 0.041(3) -0.004(2) -0.004(2) -0.007(2)
O13 0.048(4) 0.018(3) 0.059(4) -0.004(3) 0.001(3) 0.004(2)
O11 0.030(3) 0.038(3) 0.036(3) 0.006(2) 0.006(2) 0.008(2)
O1 0.020(3) 0.032(3) 0.031(3) 0.001(2) -0.002(2) -0.003(2)
O9 0.040(3) 0.029(3) 0.024(3) 0.001(2) -0.001(2) -0.005(2)
O5 0.035(3) 0.032(3) 0.040(3) -0.002(2) 0.008(3) 0.013(2)
O7 0.039(3) 0.033(3) 0.040(3) -0.003(3) -0.010(3) 0.000(3)
O14 0.058(4) 0.048(4) 0.027(3) -0.011(3) 0.012(3) -0.016(3)
O6 0.038(4) 0.044(4) 0.060(4) 0.014(3) 0.016(3) 0.025(3)
O8 0.045(4) 0.030(3) 0.056(4) 0.021(3) 0.007(3) 0.005(3)
C16 0.028(4) 0.022(3) 0.014(3) -0.005(2) -0.002(3) -0.004(3)
C17 0.027(3) 0.018(3) 0.020(3) 0.002(2) -0.001(3) 0.003(3)
C23 0.040(4) 0.016(3) 0.026(4) -0.001(3) -0.009(3) 0.004(3)
C22 0.028(4) 0.020(3) 0.021(3) 0.003(3) -0.002(3) -0.002(3)
C25 0.033(4) 0.022(3) 0.022(3) -0.001(3) -0.005(3) -0.001(3)
C19 0.028(4) 0.026(4) 0.029(4) -0.005(3) 0.001(3) 0.009(3)
C27 0.028(4) 0.016(3) 0.024(4) 0.001(3) -0.005(3) -0.001(3)
C21 0.027(3) 0.016(3) 0.023(3) -0.002(3) 0.001(3) 0.001(3)
C29 0.025(3) 0.018(3) 0.027(4) 0.001(3) -0.003(3) -0.002(3)
C18 0.032(4) 0.020(4) 0.027(4) -0.001(3) 0.005(3) 0.001(3)
C33 0.023(3) 0.020(3) 0.022(3) -0.001(3) -0.005(3) -0.001(3)
C32 0.028(4) 0.023(3) 0.028(4) 0.003(3) -0.001(3) -0.002(3)
C24 0.032(4) 0.021(3) 0.030(4) -0.005(3) -0.005(3) 0.003(3)
C20 0.032(4) 0.019(3) 0.025(4) 0.002(3) 0.001(3) -0.001(3)
C28 0.027(3) 0.015(3) 0.021(3) -0.001(3) 0.002(3) -0.001(3)
C8 0.033(4) 0.022(3) 0.038(4) 0.008(3) 0.006(3) 0.005(3)
C26 0.031(4) 0.023(3) 0.024(4) 0.003(3) -0.005(3) 0.000(3)
C30 0.028(4) 0.023(4) 0.034(4) -0.003(3) 0.002(3) -0.005(3)
C4 0.025(4) 0.020(3) 0.034(4) -0.003(3) 0.007(3) 0.003(3)
C14 0.027(4) 0.026(4) 0.042(5) -0.005(3) 0.002(3) -0.004(3)
C10 0.032(4) 0.018(3) 0.034(4) 0.005(3) 0.003(3) 0.000(3)
C2 0.034(4) 0.011(3) 0.022(3) -0.003(2) 0.006(3) -0.007(3)
C31 0.030(4) 0.025(3) 0.028(4) 0.002(3) 0.005(3) -0.005(3)
C13 0.039(4) 0.019(3) 0.028(4) -0.001(3) 0.004(3) -0.002(3)
C11 0.027(4) 0.031(4) 0.028(4) -0.002(3) 0.000(3) 0.005(3)
C1 0.024(3) 0.020(3) 0.029(4) -0.006(3) 0.006(3) -0.005(3)
C12 0.041(5) 0.020(3) 0.025(4) 0.001(3) 0.002(3) 0.001(3)
C15 0.034(4) 0.020(3) 0.050(6) -0.008(3) -0.001(4) -0.009(3)
C6 0.030(4) 0.023(3) 0.037(4) 0.004(3) 0.000(3) -0.001(3)
C5 0.033(4) 0.025(4) 0.033(4) 0.007(3) 0.012(3) 0.008(3)
C9 0.026(4) 0.030(4) 0.042(5) -0.004(3) 0.000(3) 0.001(3)
C7 0.041(5) 0.027(4) 0.035(4) 0.010(3) 0.001(4) 0.003(3)
C3 0.025(4) 0.024(3) 0.035(5) -0.009(3) 0.005(3) -0.005(3)

loop_
_atom_type_symbol
_atom_type_description
_atom_type_scat_dispersion_real
_atom_type_scat_dispersion_imag
_atom_type_scat_source
C C 0.0181 0.0091 'International Tables Vol C Tables 4.2.6.8 and 6.1.1.4'
H H 0.0000 0.0000 'International Tables Vol C Tables 4.2.6.8 and 6.1.1.4'
Fe Fe -1.1336 3.1974 'International Tables Vol C Tables 4.2.6.8 and 6.1.1.4'
O O 0.0492 0.0322 'International Tables Vol C Tables 4.2.6.8 and 6.1.1.4'
P P 0.2955 0.4335 'International Tables Vol C Tables 4.2.6.8 and 6.1.1.4'

loop_
_geom_angle_atom_site_label_1
_geom_angle_atom_site_label_2
_geom_angle_atom_site_label_3
_geom_angle
_geom_angle_site_symmetry_1
_geom_angle_site_symmetry_3
_geom_angle_publ_flag
Fe5 Fe4 Fe1 58.94(4) . . ?
Fe5 Fe4 Fe3 60.19(4) . . ?
Fe3 Fe4 Fe1 90.39(5) . . ?
C10 Fe4 Fe1 121.6(2) . . ?
C10 Fe4 Fe5 148.3(3) . . ?
C10 Fe4 Fe3 88.5(3) . . ?
C10 Fe4 C1 107.5(3) . . ?
C11 Fe4 Fe1 139.9(3) . . ?
C11 Fe4 Fe5 89.1(3) . . ?
C11 Fe4 Fe3 93.6(3) . . ?
C11 Fe4 C10 98.4(4) . . ?
C11 Fe4 C1 130.4(3) . . ?
C11 Fe4 C12 90.4(4) . . ?
C1 Fe4 Fe1 43.6(3) . . ?
C1 Fe4 Fe5 48.3(2) . . ?
C1 Fe4 Fe3 47.1(2) . . ?
C12 Fe4 Fe1 85.7(2) . . ?
C12 Fe4 Fe5 118.6(3) . . ?
C12 Fe4 Fe3 175.8(2) . . ?
C12 Fe4 C10 92.2(4) . . ?
C12 Fe4 C1 128.8(3) . . ?
Fe2 Fe1 Fe4 87.43(4) . . ?
Fe5 Fe1 Fe4 57.97(4) . . ?
Fe5 Fe1 Fe2 58.51(4) . . ?
P1 Fe1 Fe4 116.15(6) . . ?
P1 Fe1 Fe2 101.65(6) . . ?
P1 Fe1 Fe5 157.98(7) . . ?
C2 Fe1 Fe4 90.1(2) . . ?
C2 Fe1 Fe2 161.6(2) . . ?
C2 Fe1 Fe5 105.1(2) . . ?
C2 Fe1 P1 95.8(2) . . ?
C2 Fe1 C1 132.8(3) . . ?
C2 Fe1 C3 83.6(3) . . ?
C1 Fe1 Fe4 43.9(2) . . ?
C1 Fe1 Fe2 43.9(2) . . ?
C1 Fe1 Fe5 47.7(2) . . ?
C1 Fe1 P1 112.0(2) . . ?
C3 Fe1 Fe4 147.7(2) . . ?
C3 Fe1 Fe2 88.8(3) . . ?
C3 Fe1 Fe5 93.2(2) . . ?
C3 Fe1 P1 96.0(2) . . ?
C3 Fe1 C1 127.6(3) . . ?
Fe5 Fe2 Fe1 59.38(4) . . ?
Fe5 Fe2 Fe3 60.14(4) . . ?
Fe3 Fe2 Fe1 91.16(5) . . ?
C4 Fe2 Fe1 86.3(2) . . ?
C4 Fe2 Fe5 114.5(3) . . ?
C4 Fe2 Fe3 174.6(3) . . ?
C4 Fe2 C1 130.6(3) . . ?
C1 Fe2 Fe1 44.3(3) . . ?
C1 Fe2 Fe5 48.3(2) . . ?
C1 Fe2 Fe3 47.1(2) . . ?
C6 Fe2 Fe1 150.5(3) . . ?
C6 Fe2 Fe5 98.2(3) . . ?
C6 Fe2 Fe3 93.3(3) . . ?
C6 Fe2 C4 86.6(3) . . ?
C6 Fe2 C1 135.3(3) . . ?
C5 Fe2 Fe1 111.9(2) . . ?
C5 Fe2 Fe5 147.5(3) . . ?
C5 Fe2 Fe3 90.6(2) . . ?
C5 Fe2 C4 94.8(4) . . ?
C5 Fe2 C1 102.1(3) . . ?
C5 Fe2 C6 97.2(4) . . ?
Fe4 Fe5 Fe1 63.09(4) . . ?
Fe4 Fe5 Fe2 92.38(5) . . ?
Fe4 Fe5 Fe3 60.49(4) . . ?
Fe2 Fe5 Fe1 62.12(4) . . ?
Fe2 Fe5 Fe3 60.49(4) . . ?
Fe3 Fe5 Fe1 92.98(5) . . ?
C14 Fe5 Fe4 102.3(3) . . ?
C14 Fe5 Fe1 164.6(3) . . ?
C14 Fe5 Fe2 116.7(3) . . ?
C14 Fe5 Fe3 74.6(3) . . ?
C14 Fe5 C1 121.2(4) . . ?
C13 Fe5 Fe4 84.3(3) . . ?
C13 Fe5 Fe1 86.7(2) . . ?
C13 Fe5 Fe2 146.0(3) . . ?
C13 Fe5 Fe3 139.9(3) . . ?
C13 Fe5 C14 96.9(4) . . ?
C13 Fe5 C1 120.4(3) . . ?
C13 Fe5 C15 95.5(4) . . ?
C1 Fe5 Fe4 46.6(2) . . ?
C1 Fe5 Fe1 45.8(2) . . ?
C1 Fe5 Fe2 45.8(2) . . ?
C1 Fe5 Fe3 47.2(2) . . ?
C15 Fe5 Fe4 161.9(3) . . ?
C15 Fe5 Fe1 98.8(3) . . ?
C15 Fe5 Fe2 77.7(2) . . ?
C15 Fe5 Fe3 124.1(3) . . ?
C15 Fe5 C14 95.7(4) . . ?
C15 Fe5 C1 121.0(3) . . ?
Fe4 Fe3 Fe2 91.01(5) . . ?
Fe5 Fe3 Fe4 59.31(4) . . ?
Fe5 Fe3 Fe2 59.37(4) . . ?
C8 Fe3 Fe4 103.6(3) . . ?
C8 Fe3 Fe2 100.4(2) . . ?
C8 Fe3 Fe5 150.5(2) . . ?
C8 Fe3 C1 102.9(3) . . ?
C8 Fe3 C7 94.3(4) . . ?
C1 Fe3 Fe4 46.1(2) . . ?
C1 Fe3 Fe2 45.3(2) . . ?
C1 Fe3 Fe5 47.7(2) . . ?
C9 Fe3 Fe4 86.0(3) . . ?
C9 Fe3 Fe2 167.7(3) . . ?
C9 Fe3 Fe5 109.2(3) . . ?
C9 Fe3 C8 91.9(4) . . ?
C9 Fe3 C1 131.8(3) . . ?
C9 Fe3 C7 89.4(4) . . ?
C7 Fe3 Fe4 161.6(3) . . ?
C7 Fe3 Fe2 89.7(3) . . ?
C7 Fe3 Fe5 105.9(3) . . ?
C7 Fe3 C1 133.7(3) . . ?
C16 P1 Fe1 119.0(2) . . ?
C22 P1 Fe1 118.0(2) . . ?
C22 P1 C16 98.7(3) . . ?
C28 P1 Fe1 111.1(2) . . ?
C28 P1 C16 103.3(3) . . ?
C28 P1 C22 104.8(3) . . ?
C17 C16 P1 117.3(5) . . ?
C21 C16 P1 123.0(6) . . ?
C21 C16 C17 119.1(7) . . ?
C18 C17 C16 120.4(6) . . ?
C24 C23 C22 120.0(7) . . ?
C23 C22 P1 120.0(6) . . ?
C27 C22 P1 120.1(6) . . ?
C27 C22 C23 119.8(7) . . ?
C24 C25 C26 120.1(7) . . ?
C20 C19 C18 119.7(7) . . ?
C22 C27 C26 120.0(7) . . ?
C20 C21 C16 120.3(7) . . ?
C30 C29 C28 119.4(7) . . ?
C17 C18 C19 120.0(7) . . ?
C32 C33 C28 120.3(7) . . ?
C33 C32 C31 120.5(7) . . ?
C25 C24 C23 120.1(7) . . ?
C19 C20 C21 120.5(7) . . ?
C29 C28 P1 121.2(6) . . ?
C33 C28 P1 119.6(6) . . ?
C33 C28 C29 119.1(7) . . ?
O7 C8 Fe3 176.9(7) . . ?
C25 C26 C27 119.9(7) . . ?
C31 C30 C29 120.9(7) . . ?
O3 C4 Fe2 173.0(7) . . ?
O13 C14 Fe5 173.1(8) . . ?
O9 C10 Fe4 178.5(7) . . ?
O1 C2 Fe1 173.7(6) . . ?
C30 C31 C32 119.7(7) . . ?
O12 C13 Fe5 177.0(7) . . ?
O10 C11 Fe4 178.4(8) . . ?
Fe4 C1 Fe5 85.1(3) . . ?
Fe4 C1 Fe3 86.8(3) . . ?
Fe1 C1 Fe4 92.5(3) . . ?
Fe1 C1 Fe5 86.5(3) . . ?
Fe1 C1 Fe3 171.5(4) . . ?
Fe2 C1 Fe4 169.7(4) . . ?
Fe2 C1 Fe1 91.7(3) . . ?
Fe2 C1 Fe5 85.9(3) . . ?
Fe2 C1 Fe3 87.6(3) . . ?
Fe3 C1 Fe5 85.1(3) . . ?
O11 C12 Fe4 173.4(7) . . ?
O14 C15 Fe5 173.3(7) . . ?
O5 C6 Fe2 176.2(7) . . ?
O4 C5 Fe2 177.2(7) . . ?
O8 C9 Fe3 174.6(8) . . ?
O6 C7 Fe3 175.0(8) . . ?
O2 C3 Fe1 174.7(7) . . ?

loop_
_geom_bond_atom_site_label_1
_geom_bond_atom_site_label_2
_geom_bond_distance
_geom_bond_site_symmetry_2
_geom_bond_publ_flag
Fe4 Fe1 2.7362(15) . ?
Fe4 Fe5 2.6014(16) . ?
Fe4 Fe3 2.6326(16) . ?
Fe4 C10 1.801(8) . ?
Fe4 C11 1.793(8) . ?
Fe4 C1 1.899(8) . ?
Fe4 C12 1.795(9) . ?
Fe1 Fe2 2.6998(15) . ?
Fe1 Fe5 2.6285(15) . ?
Fe1 P1 2.2880(18) . ?
Fe1 C2 1.777(8) . ?
Fe1 C1 1.888(8) . ?
Fe1 C3 1.791(9) . ?
Fe2 Fe5 2.6045(16) . ?
Fe2 Fe3 2.6341(16) . ?
Fe2 C4 1.813(8) . ?
Fe2 C1 1.874(8) . ?
Fe2 C6 1.811(9) . ?
Fe2 C5 1.791(9) . ?
Fe5 Fe3 2.6248(16) . ?
Fe5 C14 1.797(8) . ?
Fe5 C13 1.776(9) . ?
Fe5 C1 1.949(7) . ?
Fe5 C15 1.796(10) . ?
Fe3 C8 1.813(9) . ?
Fe3 C1 1.932(8) . ?
Fe3 C9 1.809(9) . ?
Fe3 C7 1.814(9) . ?
P1 C16 1.844(8) . ?
P1 C22 1.833(8) . ?
P1 C28 1.819(7) . ?
O2 C3 1.140(10) . ?
O12 C13 1.168(10) . ?
O3 C4 1.136(10) . ?
O10 C11 1.155(10) . ?
O4 C5 1.145(11) . ?
O13 C14 1.146(10) . ?
O11 C12 1.143(10) . ?
O1 C2 1.149(9) . ?
O9 C10 1.141(10) . ?
O5 C6 1.136(10) . ?
O7 C8 1.140(11) . ?
O14 C15 1.149(12) . ?
O6 C7 1.132(11) . ?
O8 C9 1.132(11) . ?
C16 C17 1.398(10) . ?
C16 C21 1.397(10) . ?
C17 C18 1.391(10) . ?
C23 C22 1.400(10) . ?
C23 C24 1.385(11) . ?
C22 C27 1.383(10) . ?
C25 C24 1.382(11) . ?
C25 C26 1.390(11) . ?
C19 C18 1.396(11) . ?
C19 C20 1.386(11) . ?
C27 C26 1.395(10) . ?
C21 C20 1.388(10) . ?
C29 C28 1.415(10) . ?
C29 C30 1.387(11) . ?
C33 C32 1.384(11) . ?
C33 C28 1.397(10) . ?
C32 C31 1.387(11) . ?
C30 C31 1.385(11) . ?
